data_4075426
loop_
_publ_author_name
'Doherty, Simon'
'Knight, Julian G.'
'Smyth, Catherine H.'
'Sore, Nicholas T.'
'Rath, Rakesh K.'
'McFarlane, William'
'Harrington, Ross W.'
'Clegg, William'

_publ_section_title
;
 Modular Synthesis of a New Class of Bis(amino-oxazoline) Using
 Palladium-Catalyzed Buchwald&#x2212;Hartwig Amination Methodology
;
_journal_issue 18
_journal_name_full Organometallics
_journal_page_first 4341
_journal_paper_doi 10.1021/om0602714
_journal_volume 25
_journal_year 2006
_chemical_absolute_configuration syn
_chemical_formula_moiety 'C36 H38 N4 O2'
_chemical_formula_sum 'C36 H38 N4 O2'
_chemical_formula_weight 558.70
_chemical_name_systematic
;
 ?
;
_space_group_IT_number 5
_symmetry_cell_setting monoclinic
_symmetry_space_group_name_Hall 'C 2y'
_symmetry_space_group_name_H-M 'C 1 2 1'
_atom_sites_solution_hydrogens difmap
_atom_sites_solution_primary direct
_atom_sites_solution_secondary difmap
_audit_creation_method SHELXL-97
_cell_angle_alpha 90.00
_cell_angle_beta 109.120(8)
_cell_angle_gamma 90.00
_cell_formula_units_Z 2
_cell_length_a 16.5149(16)
_cell_length_b 9.3288(7)
_cell_length_c 10.5748(10)
_cell_measurement_reflns_used 108
_cell_measurement_temperature 150(2)
_cell_measurement_theta_max 27.5
_cell_measurement_theta_min 2.5
_cell_volume 1539.3(2)
_computing_cell_refinement EvalCCD
_computing_data_collection 'Nonius COLLECT'
_computing_data_reduction EvalCCD
_computing_molecular_graphics 'Bruker SHELXTL'
_computing_publication_material 'Bruker SHELXTL and local programs'
_computing_structure_refinement 'Bruker SHELXTL'
_computing_structure_solution 'Bruker SHELXTL'
_diffrn_ambient_temperature 150(2)
_diffrn_measured_fraction_theta_full 0.992
_diffrn_measured_fraction_theta_max 0.992
_diffrn_measurement_device_type 'Nonius KappaCCD diffractometer'
_diffrn_measurement_method '\f and \w scans'
_diffrn_radiation_monochromator graphite
_diffrn_radiation_source 'sealed tube'
_diffrn_radiation_type MoK\a
_diffrn_radiation_wavelength 0.71073
_diffrn_reflns_av_R_equivalents 0.0402
_diffrn_reflns_av_sigmaI/netI 0.0238
_diffrn_reflns_limit_h_max 20
_diffrn_reflns_limit_h_min -20
_diffrn_reflns_limit_k_max 11
_diffrn_reflns_limit_k_min -11
_diffrn_reflns_limit_l_max 13
_diffrn_reflns_limit_l_min -13
_diffrn_reflns_number 14339
_diffrn_reflns_theta_full 26.00
_diffrn_reflns_theta_max 26.36
_diffrn_reflns_theta_min 4.37
_diffrn_standards_number 0
_exptl_absorpt_coefficient_mu 0.076
_exptl_absorpt_correction_T_max 0.969
_exptl_absorpt_correction_T_min 0.965
_exptl_absorpt_correction_type multi-scan
_exptl_absorpt_process_details SADABS
_exptl_crystal_colour colourless
_exptl_crystal_density_diffrn 1.205
_exptl_crystal_density_method 'not measured'
_exptl_crystal_description block
_exptl_crystal_F_000 596
_exptl_crystal_size_max 0.48
_exptl_crystal_size_mid 0.44
_exptl_crystal_size_min 0.42
_refine_diff_density_max 0.391
_refine_diff_density_min -0.453
_refine_diff_density_rms 0.129
_refine_ls_extinction_coef 0.132(13)
_refine_ls_extinction_expression Fc^*^=kFc[1+0.001xFc^2^\l^3^/sin(2\q)]^-1/4^
_refine_ls_extinction_method SHELXL
_refine_ls_goodness_of_fit_ref 1.187
_refine_ls_hydrogen_treatment mixed
_refine_ls_matrix_type full
_refine_ls_number_parameters 197
_refine_ls_number_reflns 1662
_refine_ls_number_restraints 1
_refine_ls_restrained_S_all 1.186
_refine_ls_R_factor_all 0.0618
_refine_ls_R_factor_gt 0.0552
_refine_ls_shift/su_max 0.000
_refine_ls_shift/su_mean 0.000
_refine_ls_structure_factor_coef Fsqd
_refine_ls_weighting_details 'calc w=1/[\s^2^(Fo^2^)+(0.0852P)^2^+0.2937P] where P=(Fo^2^+2Fc^2^)/3'
_refine_ls_weighting_scheme calc
_refine_ls_wR_factor_gt 0.1288
_refine_ls_wR_factor_ref 0.1361
_reflns_number_gt 1495
_reflns_number_total 1662
_reflns_threshold_expression I>2\s(I)
_cod_data_source_file om0602714si20060328_094232.cif
_cod_data_source_block sd188_compound6a
_cod_original_sg_symbol_H-M 'C 2'
_cod_database_code 4075426

loop_
_symmetry_equiv_pos_as_xyz
'x, y, z'
'-x, y, -z'
'x+1/2, y+1/2, z'
'-x+1/2, y+1/2, -z'

loop_
_atom_site_label
_atom_site_type_symbol
_atom_site_fract_x
_atom_site_fract_y
_atom_site_fract_z
_atom_site_U_iso_or_equiv
_atom_site_adp_type
_atom_site_occupancy
_atom_site_symmetry_multiplicity
_atom_site_calc_flag
_atom_site_refinement_flags
O O 0.59274(16) 0.8835(4) 0.6377(3) 0.0757(9) Uani 1 1 d .
N1 N 0.45131(15) 0.6500(3) 0.8368(2) 0.0414(6) Uani 1 1 d .
N2 N 0.57277(15) 0.6661(3) 0.7177(2) 0.0484(6) Uani 1 1 d .
C1 C 0.40541(16) 0.5559(3) 0.8920(2) 0.0362(6) Uani 1 1 d .
H1 H 0.495(2) 0.616(4) 0.809(3) 0.048(8) Uiso 1 1 d .
C2 C 0.45203(14) 0.4479(3) 0.9796(2) 0.0349(6) Uani 1 1 d .
C3 C 0.40708(16) 0.3465(3) 1.0279(3) 0.0425(6) Uani 1 1 d .
H3 H 0.4378 0.2723 1.0853 0.051 Uiso 1 1 calc R
C4 C 0.31798(18) 0.3520(3) 0.9935(3) 0.0492(7) Uani 1 1 d .
H4 H 0.2885 0.2826 1.0278 0.059 Uiso 1 1 calc R
C5 C 0.27306(16) 0.4590(3) 0.9094(3) 0.0451(7) Uani 1 1 d .
H5 H 0.2125 0.4642 0.8871 0.054 Uiso 1 1 calc R
C6 C 0.31574(16) 0.5593(3) 0.8570(3) 0.0426(6) Uani 1 1 d .
H6 H 0.2840 0.6307 0.7971 0.051 Uiso 1 1 calc R
C7 C 0.43997(15) 0.7963(3) 0.8185(2) 0.0371(6) Uani 1 1 d .
C8 C 0.38560(17) 0.8745(3) 0.8724(3) 0.0447(7) Uani 1 1 d .
H8 H 0.3560 0.8258 0.9230 0.054 Uiso 1 1 calc R
C9 C 0.3748(2) 1.0200(3) 0.8526(4) 0.0564(8) Uani 1 1 d .
H9 H 0.3385 1.0706 0.8905 0.068 Uiso 1 1 calc R
C10 C 0.4162(2) 1.0929(4) 0.7784(4) 0.0673(10) Uani 1 1 d .
H10 H 0.4063 1.1925 0.7618 0.081 Uiso 1 1 calc R
C11 C 0.4728(2) 1.0199(4) 0.7277(3) 0.0608(9) Uani 1 1 d .
H11 H 0.5023 1.0713 0.6785 0.073 Uiso 1 1 calc R
C12 C 0.48685(17) 0.8717(3) 0.7481(2) 0.0427(7) Uani 1 1 d .
C13 C 0.55086(17) 0.7989(4) 0.7010(2) 0.0471(8) Uani 1 1 d .
C14 C 0.6499(2) 0.7896(6) 0.5989(3) 0.0817(15) Uani 1 1 d .
H14A H 0.7095 0.8253 0.6342 0.098 Uiso 1 1 calc R
H14B H 0.6329 0.7833 0.5001 0.098 Uiso 1 1 calc R
C15 C 0.64233(17) 0.6419(5) 0.6591(3) 0.0628(11) Uani 1 1 d .
H15 H 0.6969 0.6210 0.7331 0.075 Uiso 1 1 calc R
C16 C 0.6222(2) 0.5163(6) 0.5603(3) 0.0756(14) Uani 1 1 d .
H16 H 0.5682 0.5396 0.4861 0.091 Uiso 1 1 calc R
C17 C 0.6076(3) 0.3772(6) 0.6253(4) 0.0910(16) Uani 1 1 d .
H17A H 0.6586 0.3551 0.7019 0.136 Uiso 1 1 calc R
H17B H 0.5970 0.2991 0.5599 0.136 Uiso 1 1 calc R
H17C H 0.5580 0.3881 0.6558 0.136 Uiso 1 1 calc R
C18 C 0.6949(2) 0.5002(10) 0.4991(4) 0.126(3) Uani 1 1 d .
H18A H 0.6777 0.4306 0.4256 0.189 Uiso 1 1 calc R
H18B H 0.7471 0.4666 0.5680 0.189 Uiso 1 1 calc R
H18C H 0.7060 0.5931 0.4648 0.189 Uiso 1 1 calc R

loop_
_atom_site_aniso_label
_atom_site_aniso_U_11
_atom_site_aniso_U_22
_atom_site_aniso_U_33
_atom_site_aniso_U_23
_atom_site_aniso_U_13
_atom_site_aniso_U_12
O 0.0507(13) 0.113(2) 0.0640(14) 0.0310(15) 0.0199(11) -0.0193(14)
N1 0.0415(12) 0.0454(13) 0.0478(12) 0.0062(10) 0.0289(10) 0.0093(10)
N2 0.0369(11) 0.0740(19) 0.0416(11) -0.0001(12) 0.0228(9) -0.0032(11)
C1 0.0360(13) 0.0407(13) 0.0392(12) -0.0064(11) 0.0221(10) 0.0018(10)
C2 0.0312(13) 0.0344(12) 0.0455(13) -0.0057(10) 0.0213(10) 0.0011(10)
C3 0.0386(13) 0.0385(13) 0.0586(15) 0.0009(12) 0.0271(12) -0.0013(11)
C4 0.0405(14) 0.0493(16) 0.0683(18) -0.0082(14) 0.0324(13) -0.0094(12)
C5 0.0289(12) 0.0578(17) 0.0536(15) -0.0154(14) 0.0206(11) -0.0037(12)
C6 0.0350(13) 0.0526(16) 0.0439(13) -0.0053(12) 0.0179(10) 0.0065(11)
C7 0.0329(12) 0.0429(14) 0.0324(11) 0.0003(10) 0.0063(9) 0.0032(10)
C8 0.0344(12) 0.0503(17) 0.0452(14) -0.0053(13) 0.0072(11) 0.0054(11)
C9 0.0409(15) 0.0466(17) 0.0671(18) -0.0099(15) -0.0023(13) 0.0049(13)
C10 0.0588(19) 0.0413(16) 0.078(2) -0.0003(16) -0.0101(17) 0.0031(15)
C11 0.0548(18) 0.061(2) 0.0521(16) 0.0129(15) -0.0026(14) -0.0185(16)
C12 0.0369(13) 0.0482(16) 0.0346(12) 0.0028(11) 0.0002(10) -0.0080(11)
C13 0.0331(12) 0.076(2) 0.0287(12) 0.0076(13) 0.0058(9) -0.0169(14)
C14 0.0425(17) 0.163(5) 0.0430(15) 0.010(2) 0.0183(14) -0.029(2)
C15 0.0269(12) 0.131(3) 0.0338(13) 0.0018(18) 0.0142(10) -0.0005(16)
C16 0.0334(14) 0.157(4) 0.0387(15) -0.013(2) 0.0143(12) 0.0236(19)
C17 0.098(3) 0.112(4) 0.062(2) -0.002(2) 0.025(2) 0.055(3)
C18 0.0463(19) 0.285(9) 0.0514(18) -0.035(3) 0.0223(16) 0.036(3)

loop_
_atom_type_symbol
_atom_type_description
_atom_type_scat_dispersion_real
_atom_type_scat_dispersion_imag
_atom_type_scat_source
C C 0.0033 0.0000 'International Tables Vol C Tables 4.2.6.8 and 6.1.1.4'
H H 0.0000 0.0000 'International Tables Vol C Tables 4.2.6.8 and 6.1.1.4'
N N 0.0061 0.0000 'International Tables Vol C Tables 4.2.6.8 and 6.1.1.4'
O O 0.0106 0.0000 'International Tables Vol C Tables 4.2.6.8 and 6.1.1.4'

loop_
_geom_angle_atom_site_label_1
_geom_angle_atom_site_label_2
_geom_angle_atom_site_label_3
_geom_angle
_geom_angle_site_symmetry_1
_geom_angle_site_symmetry_3
C13 O C14 105.8(3) . .
C1 N1 H1 120(2) . .
C1 N1 C7 127.4(2) . .
H1 N1 C7 112(2) . .
C13 N2 C15 108.0(3) . .
N1 C1 C2 117.7(2) . .
N1 C1 C6 122.9(2) . .
C2 C1 C6 119.3(2) . .
C1 C2 C2 119.03(18) . 2_657
C1 C2 C3 118.8(2) . .
C2 C2 C3 122.2(2) 2_657 .
C2 C3 H3 119.3 . .
C2 C3 C4 121.4(3) . .
H3 C3 C4 119.3 . .
C3 C4 H4 120.3 . .
C3 C4 C5 119.5(3) . .
H4 C4 C5 120.3 . .
C4 C5 H5 119.7 . .
C4 C5 C6 120.5(2) . .
H5 C5 C6 119.7 . .
C1 C6 C5 120.5(2) . .
C1 C6 H6 119.7 . .
C5 C6 H6 119.7 . .
N1 C7 C8 121.8(3) . .
N1 C7 C12 119.3(2) . .
C8 C7 C12 118.8(2) . .
C7 C8 H8 119.5 . .
C7 C8 C9 121.0(3) . .
H8 C8 C9 119.5 . .
C8 C9 H9 119.7 . .
C8 C9 C10 120.7(3) . .
H9 C9 C10 119.7 . .
C9 C10 H10 120.1 . .
C9 C10 C11 119.8(3) . .
H10 C10 C11 120.1 . .
C10 C11 H11 119.4 . .
C10 C11 C12 121.1(3) . .
H11 C11 C12 119.4 . .
C7 C12 C11 118.4(3) . .
C7 C12 C13 121.5(2) . .
C11 C12 C13 120.1(3) . .
O C13 N2 117.4(3) . .
O C13 C12 115.8(3) . .
N2 C13 C12 126.7(2) . .
O C14 H14A 110.5 . .
O C14 H14B 110.5 . .
O C14 C15 106.1(2) . .
H14A C14 H14B 108.7 . .
H14A C14 C15 110.5 . .
H14B C14 C15 110.5 . .
N2 C15 C14 102.4(3) . .
N2 C15 H15 108.9 . .
N2 C15 C16 112.0(3) . .
C14 C15 H15 108.9 . .
C14 C15 C16 115.5(3) . .
H15 C15 C16 108.9 . .
C15 C16 H16 107.9 . .
C15 C16 C17 112.0(3) . .
C15 C16 C18 109.6(4) . .
H16 C16 C17 107.9 . .
H16 C16 C18 107.9 . .
C17 C16 C18 111.4(5) . .
C16 C17 H17A 109.5 . .
C16 C17 H17B 109.5 . .
C16 C17 H17C 109.5 . .
H17A C17 H17B 109.5 . .
H17A C17 H17C 109.5 . .
H17B C17 H17C 109.5 . .
C16 C18 H18A 109.5 . .
C16 C18 H18B 109.5 . .
C16 C18 H18C 109.5 . .
H18A C18 H18B 109.5 . .
H18A C18 H18C 109.5 . .
H18B C18 H18C 109.5 . .

loop_
_geom_bond_atom_site_label_1
_geom_bond_atom_site_label_2
_geom_bond_distance
_geom_bond_site_symmetry_2
O C13 1.361(3) .
O C14 1.443(6) .
N1 C1 1.405(3) .
N1 H1 0.92(4) .
N1 C7 1.383(3) .
N2 C13 1.287(4) .
N2 C15 1.490(3) .
C1 C2 1.415(4) .
C1 C6 1.404(3) .
C2 C2 1.500(4) 2_657
C2 C3 1.398(3) .
C3 H3 0.950 .
C3 C4 1.396(4) .
C4 H4 0.950 .
C4 C5 1.380(5) .
C5 H5 0.950 .
C5 C6 1.391(4) .
C6 H6 0.950 .
C7 C8 1.414(4) .
C7 C12 1.424(4) .
C8 H8 0.950 .
C8 C9 1.376(4) .
C9 H9 0.950 .
C9 C10 1.377(6) .
C10 H10 0.950 .
C10 C11 1.398(6) .
C11 H11 0.950 .
C11 C12 1.407(5) .
C12 C13 1.473(4) .
C14 H14A 0.990 .
C14 H14B 0.990 .
C14 C15 1.540(6) .
C15 H15 1.000 .
C15 C16 1.532(6) .
C16 H16 1.000 .
C16 C17 1.523(7) .
C16 C18 1.547(4) .
C17 H17A 0.980 .
C17 H17B 0.980 .
C17 H17C 0.980 .
C18 H18A 0.980 .
C18 H18B 0.980 .
C18 H18C 0.980 .

loop_
_geom_hbond_atom_site_label_D
_geom_hbond_atom_site_label_H
_geom_hbond_atom_site_label_A
_geom_hbond_distance_DH
_geom_hbond_distance_HA
_geom_hbond_distance_DA
_geom_hbond_angle_DHA
N1 H1 N2 0.92(4) 1.90(4) 2.700(3) 144(3)

loop_
_geom_torsion_atom_site_label_1
_geom_torsion_atom_site_label_2
_geom_torsion_atom_site_label_3
_geom_torsion_atom_site_label_4
_geom_torsion
_geom_torsion_site_symmetry_1
_geom_torsion_site_symmetry_4
C7 N1 C1 C2 -139.2(3) . .
C7 N1 C1 C6 45.0(4) . .
N1 C1 C2 C2 6.2(3) . 2_657
N1 C1 C2 C3 -175.3(2) . .
C6 C1 C2 C2 -177.9(2) . 2_657
C6 C1 C2 C3 0.6(3) . .
C1 C2 C3 C4 -1.3(4) . .
C2 C2 C3 C4 177.1(3) 2_657 .
C2 C3 C4 C5 0.5(4) . .
C3 C4 C5 C6 1.2(4) . .
C4 C5 C6 C1 -1.9(4) . .
N1 C1 C6 C5 176.6(2) . .
C2 C1 C6 C5 1.0(4) . .
C1 N1 C7 C8 9.0(4) . .
C1 N1 C7 C12 -173.6(2) . .
N1 C7 C8 C9 -179.7(3) . .
C12 C7 C8 C9 2.9(4) . .
C7 C8 C9 C10 0.7(4) . .
C8 C9 C10 C11 -2.9(5) . .
C9 C10 C11 C12 1.6(5) . .
C10 C11 C12 C7 1.9(4) . .
C10 C11 C12 C13 -176.1(3) . .
N1 C7 C12 C11 178.5(3) . .
N1 C7 C12 C13 -3.6(3) . .
C8 C7 C12 C11 -4.0(3) . .
C8 C7 C12 C13 173.9(2) . .
C15 N2 C13 O 0.0(3) . .
C15 N2 C13 C12 -177.4(2) . .
C14 O C13 N2 3.5(3) . .
C14 O C13 C12 -178.8(2) . .
C7 C12 C13 O -178.5(2) . .
C7 C12 C13 N2 -1.1(4) . .
C11 C12 C13 O -0.6(3) . .
C11 C12 C13 N2 176.8(3) . .
C13 O C14 C15 -5.2(3) . .
C13 N2 C15 C14 -3.3(3) . .
C13 N2 C15 C16 -127.6(3) . .
O C14 C15 N2 5.1(3) . .
O C14 C15 C16 127.1(3) . .
N2 C15 C16 C17 -58.0(4) . .
N2 C15 C16 C18 177.9(4) . .
C14 C15 C16 C17 -174.6(3) . .
C14 C15 C16 C18 61.2(4) . .
